data_7111188
loop_
_publ_author_name
'Thallapally, Praveen K.'
'Katz, Amy K.'
'Carrell, H. L.'
'Desiraju, Gautam R.'

_publ_section_title
;
 Unusually long cooperative chain of seven hydrogen bonds. An alternative
 packing type for symmetrical phenols
;
_journal_issue 4
_journal_name_full 'Chemical Communications'
_journal_page_first 344
_journal_paper_doi 10.1039/b110036j
_journal_year 2002
_chemical_formula_sum 'C24 H18 O3'
_chemical_formula_weight 354.38
_chemical_name_common 1,3,5-tris(4-hydroxyphenyl)benzene
_chemical_name_systematic
; 
1,3,5-tris(4-hydroxyphenyl)benzene
;
_space_group_IT_number 15
_symmetry_cell_setting monoclinic
_symmetry_space_group_name_Hall '-C 2yc'
_symmetry_space_group_name_H-M 'C 1 2/c 1'
_atom_sites_solution_hydrogens refall
_atom_sites_solution_primary direct
_atom_sites_solution_secondary difmap
_audit_creation_method SHELXL-97
_cell_angle_alpha 90.00(3)
_cell_angle_beta 105.65(3)
_cell_angle_gamma 90.00(3)
_cell_formula_units_Z 16
_cell_length_a 28.922(2)
_cell_length_b 7.535(3)
_cell_length_c 33.815(7)
_cell_measurement_reflns_used 250
_cell_measurement_temperature 120(2)
_cell_measurement_theta_max 18.1
_cell_measurement_theta_min 10.0
_cell_volume 7096(3)
_computing_cell_refinement 'MADNES-Messerschmidt & Pflugrath'
_computing_data_collection 'MADNES-Messerschmidt & Pflugrath'
_computing_data_reduction 'MADNES-Messerschmidt & Pflugrath'
_computing_molecular_graphics 'Siemens SHELXL-97 UNIX VERSION Release 97-1'
_computing_publication_material 'Siemens SHELXL-97 UNIX VERSION Release 97-1'
_computing_structure_refinement 'SHELXL-97 (Sheldrick, 1997)'
_computing_structure_solution 'SHELXS-97 (Sheldrick, 1990)'
_diffrn_ambient_temperature 293(2)
_diffrn_measured_fraction_theta_full 0.967
_diffrn_measured_fraction_theta_max 0.967
_diffrn_measurement_device_type 'Nonius FAST area detector'
_diffrn_measurement_method 'box integration'
_diffrn_radiation_monochromator graphite
_diffrn_radiation_source 'fine-focus sealed tube'
_diffrn_radiation_type MoK\a
_diffrn_radiation_wavelength 0.71073
_diffrn_reflns_av_R_equivalents 0.0374
_diffrn_reflns_av_sigmaI/netI 0.0424
_diffrn_reflns_limit_h_max 38
_diffrn_reflns_limit_h_min -38
_diffrn_reflns_limit_k_max 10
_diffrn_reflns_limit_k_min 0
_diffrn_reflns_limit_l_max 45
_diffrn_reflns_limit_l_min -45
_diffrn_reflns_number 16481
_diffrn_reflns_theta_full 28.74
_diffrn_reflns_theta_max 28.74
_diffrn_reflns_theta_min 1.65
_exptl_absorpt_coefficient_mu 0.087
_exptl_absorpt_correction_type none
_exptl_crystal_colour colorless
_exptl_crystal_density_diffrn 1.327
_exptl_crystal_density_meas ?
_exptl_crystal_density_method 'not measured'
_exptl_crystal_description needles
_exptl_crystal_F_000 2976
_exptl_crystal_size_max 0.25
_exptl_crystal_size_mid 0.20
_exptl_crystal_size_min 0.20
_refine_diff_density_max 0.353
_refine_diff_density_min -0.398
_refine_diff_density_rms 0.074
_refine_ls_extinction_method none
_refine_ls_goodness_of_fit_ref 1.030
_refine_ls_hydrogen_treatment mixed
_refine_ls_matrix_type full
_refine_ls_number_parameters 601
_refine_ls_number_reflns 8885
_refine_ls_number_restraints 0
_refine_ls_restrained_S_all 1.030
_refine_ls_R_factor_all 0.0787
_refine_ls_R_factor_gt 0.0521
_refine_ls_shift/su_max 0.006
_refine_ls_shift/su_mean 0.000
_refine_ls_structure_factor_coef Fsqd
_refine_ls_weighting_details 'calc w=1/[\s^2^(Fo^2^)+(0.0779P)^2^+6.9029P] where P=(Fo^2^+2Fc^2^)/3'
_refine_ls_weighting_scheme calc
_refine_ls_wR_factor_gt 0.1258
_refine_ls_wR_factor_ref 0.1456
_reflns_number_gt 6596
_reflns_number_total 8885
_reflns_threshold_expression >2sigma(I)
_cod_data_source_file b110036jsup1.cif
_cod_data_source_block tris-phenol
_cod_depositor_comments
;
The following automatic conversions were performed:

'_exptl_crystal_density_meas' value 'not measured' was changed to '?'
- the value is perceived as not measured.

Automatic conversion script
Id: cif_fix_values 3008 2015-01-20 13:52:24Z robertas 

The following automatic conversions were performed:

data name '_atom_site_symmetry_multiplicit' was replaced with
'_atom_site_symmetry_multiplicity' as specified in the replacement
file 'data/replacement-values/replacement_tags.lst'.

Automatic conversion script
Id: cif_correct_tags 9268 2022-04-12 08:56:07Z antanas 
;
_cod_original_sg_symbol_H-M C2/c
_cod_database_code 7111188

loop_
_symmetry_equiv_pos_as_xyz
'x, y, z'
'-x, y, -z+1/2'
'x+1/2, y+1/2, z'
'-x+1/2, y+1/2, -z+1/2'
'-x, -y, -z'
'x, -y, z-1/2'
'-x+1/2, -y+1/2, -z'
'x+1/2, -y+1/2, z-1/2'

loop_
_atom_site_label
_atom_site_type_symbol
_atom_site_fract_x
_atom_site_fract_y
_atom_site_fract_z
_atom_site_U_iso_or_equiv
_atom_site_adp_type
_atom_site_occupancy
_atom_site_symmetry_multiplicity
_atom_site_calc_flag
C1 C 0.38737(6) 1.1658(2) 0.29107(5) 0.0160(3) Uani 1 1 d
H1A H 0.4049(7) 1.184(3) 0.2691(6) 0.019 Uiso 1 1 d
C2 C 0.41286(6) 1.1771(2) 0.33245(5) 0.0142(3) Uani 1 1 d
C3 C 0.38804(6) 1.1509(2) 0.36218(5) 0.0152(3) Uani 1 1 d
H3A H 0.4054(7) 1.150(3) 0.3913(6) 0.018 Uiso 1 1 d
C4 C 0.33862(6) 1.1206(2) 0.35118(5) 0.0143(3) Uani 1 1 d
C5 C 0.31416(6) 1.1105(2) 0.30947(5) 0.0151(3) Uani 1 1 d
H5A H 0.2794(7) 1.089(3) 0.3018(6) 0.018 Uiso 1 1 d
C6 C 0.33805(6) 1.1300(2) 0.27883(5) 0.0149(3) Uani 1 1 d
C7 C 0.46520(5) 1.2181(2) 0.34503(5) 0.0138(3) Uani 1 1 d
C8 C 0.49556(6) 1.1754(2) 0.32044(5) 0.0173(3) Uani 1 1 d
H8A H 0.4818(7) 1.108(3) 0.2936(6) 0.021 Uiso 1 1 d
C9 C 0.54439(6) 1.2178(2) 0.33263(5) 0.0179(3) Uani 1 1 d
H9A H 0.5653(7) 1.179(3) 0.3144(6) 0.022 Uiso 1 1 d
C10 C 0.56309(6) 1.3060(2) 0.36949(5) 0.0156(3) Uani 1 1 d
C11 C 0.53376(6) 1.3483(2) 0.39438(5) 0.0166(3) Uani 1 1 d
H11A H 0.5479(7) 1.410(3) 0.4207(6) 0.020 Uiso 1 1 d
C12 C 0.48551(6) 1.3041(2) 0.38228(5) 0.0158(3) Uani 1 1 d
H12A H 0.4647(7) 1.342(3) 0.4009(6) 0.019 Uiso 1 1 d
C13 C 0.31295(6) 1.0983(2) 0.38354(5) 0.0142(3) Uani 1 1 d
C14 C 0.33078(6) 1.1748(2) 0.42255(5) 0.0159(3) Uani 1 1 d
H14A H 0.3591(7) 1.253(3) 0.4283(6) 0.019 Uiso 1 1 d
C15 C 0.30922(6) 1.1445(2) 0.45401(5) 0.0170(3) Uani 1 1 d
H15A H 0.3214(7) 1.199(3) 0.4812(6) 0.020 Uiso 1 1 d
C16 C 0.26889(6) 1.0359(2) 0.44682(5) 0.0170(3) Uani 1 1 d
C17 C 0.24910(6) 0.9656(2) 0.40791(5) 0.0186(3) Uani 1 1 d
H17A H 0.2211(8) 0.889(3) 0.4037(6) 0.022 Uiso 1 1 d
C18 C 0.27079(6) 0.9969(2) 0.37667(5) 0.0167(3) Uani 1 1 d
H18A H 0.2574(7) 0.940(3) 0.3501(6) 0.020 Uiso 1 1 d
C19 C 0.31233(6) 1.1075(2) 0.23451(5) 0.0144(3) Uani 1 1 d
C20 C 0.26681(6) 1.0294(2) 0.22156(5) 0.0176(3) Uani 1 1 d
H20A H 0.2503(8) 0.992(3) 0.2415(6) 0.021 Uiso 1 1 d
C21 C 0.24516(6) 0.9928(2) 0.18032(5) 0.0180(3) Uani 1 1 d
H21A H 0.2133(7) 0.935(3) 0.1717(6) 0.022 Uiso 1 1 d
C22 C 0.26951(6) 1.0310(2) 0.15123(5) 0.0151(3) Uani 1 1 d
C23 C 0.31365(6) 1.1156(2) 0.16274(5) 0.0176(3) Uani 1 1 d
H23A H 0.3298(7) 1.145(3) 0.1417(6) 0.021 Uiso 1 1 d
C24 C 0.33432(6) 1.1539(2) 0.20380(5) 0.0160(3) Uani 1 1 d
H24A H 0.3649(7) 1.214(3) 0.2112(6) 0.019 Uiso 1 1 d
C25 C 0.47764(6) 0.7565(2) 0.35001(5) 0.0151(3) Uani 1 1 d
H25A H 0.4949(7) 0.787(3) 0.3291(6) 0.018 Uiso 1 1 d
C26 C 0.50041(6) 0.7846(2) 0.39158(5) 0.0147(3) Uani 1 1 d
C27 C 0.47512(6) 0.7458(2) 0.42027(5) 0.0152(3) Uani 1 1 d
H27A H 0.4908(7) 0.760(3) 0.4509(6) 0.018 Uiso 1 1 d
C28 C 0.42813(6) 0.6798(2) 0.40814(5) 0.0145(3) Uani 1 1 d
C29 C 0.40590(6) 0.6556(2) 0.36618(5) 0.0153(3) Uani 1 1 d
H29A H 0.3735(7) 0.606(3) 0.3575(6) 0.018 Uiso 1 1 d
C30 C 0.43077(6) 0.6919(2) 0.33687(5) 0.0145(3) Uani 1 1 d
C31 C 0.55093(6) 0.8478(2) 0.40494(5) 0.0147(3) Uani 1 1 d
C32 C 0.58405(6) 0.7984(2) 0.38352(5) 0.0167(3) Uani 1 1 d
H32A H 0.5729(7) 0.722(3) 0.3590(6) 0.020 Uiso 1 1 d
C33 C 0.63190(6) 0.8505(2) 0.39631(5) 0.0170(3) Uani 1 1 d
H33A H 0.6542(7) 0.812(3) 0.3812(6) 0.020 Uiso 1 1 d
C34 C 0.64704(6) 0.9553(2) 0.43120(5) 0.0167(3) Uani 1 1 d
C35 C 0.61519(6) 1.0084(2) 0.45298(5) 0.0171(3) Uani 1 1 d
H35A H 0.6253(7) 1.082(3) 0.4781(6) 0.021 Uiso 1 1 d
C36 C 0.56747(6) 0.9539(2) 0.43993(5) 0.0158(3) Uani 1 1 d
H36A H 0.5444(7) 0.993(3) 0.4558(6) 0.019 Uiso 1 1 d
C37 C 0.40456(6) 0.6255(2) 0.44021(5) 0.0148(3) Uani 1 1 d
C38 C 0.42983(6) 0.5204(2) 0.47310(5) 0.0156(3) Uani 1 1 d
H38A H 0.4619(7) 0.476(3) 0.4736(6) 0.019 Uiso 1 1 d
C39 C 0.41033(6) 0.4740(2) 0.50485(5) 0.0170(3) Uani 1 1 d
H39A H 0.4266(7) 0.398(3) 0.5270(6) 0.020 Uiso 1 1 d
C40 C 0.36508(6) 0.5370(2) 0.50477(5) 0.0149(3) Uani 1 1 d
C41 C 0.33828(6) 0.6348(2) 0.47154(5) 0.0154(3) Uani 1 1 d
H41A H 0.3060(7) 0.678(3) 0.4717(6) 0.019 Uiso 1 1 d
C42 C 0.35799(6) 0.6775(2) 0.43945(5) 0.0156(3) Uani 1 1 d
H42A H 0.3385(7) 0.747(3) 0.4164(6) 0.019 Uiso 1 1 d
C43 C 0.40871(6) 0.6573(2) 0.29262(4) 0.0139(3) Uani 1 1 d
C44 C 0.35953(6) 0.6839(2) 0.27471(5) 0.0172(3) Uani 1 1 d
H44A H 0.3389(7) 0.731(3) 0.2925(6) 0.021 Uiso 1 1 d
C45 C 0.33921(6) 0.6519(2) 0.23327(5) 0.0180(3) Uani 1 1 d
H45A H 0.3042(7) 0.673(3) 0.2210(6) 0.022 Uiso 1 1 d
C46 C 0.36721(6) 0.5911(2) 0.20865(5) 0.0158(3) Uani 1 1 d
C47 C 0.41617(6) 0.5634(2) 0.22584(5) 0.0176(3) Uani 1 1 d
H47A H 0.4359(7) 0.518(3) 0.2081(6) 0.021 Uiso 1 1 d
C48 C 0.43641(6) 0.5962(2) 0.26733(5) 0.0179(3) Uani 1 1 d
H48A H 0.4702(7) 0.571(3) 0.2794(6) 0.021 Uiso 1 1 d
O1 O 0.61134(4) 1.35149(17) 0.38020(4) 0.0188(3) Uani 1 1 d
H1B H 0.6204(10) 1.404(4) 0.4072(9) 0.064(9) Uiso 1 1 d
O2 O 0.24761(4) 0.9938(2) 0.47741(4) 0.0255(3) Uani 1 1 d
H2B H 0.2670(10) 1.005(4) 0.5031(9) 0.052(8) Uiso 1 1 d
O3 O 0.25131(4) 0.98894(18) 0.11005(3) 0.0202(3) Uani 1 1 d
H3B H 0.2286(10) 0.916(4) 0.1082(8) 0.055(8) Uiso 1 1 d
O4 O 0.69446(4) 1.01013(18) 0.44542(4) 0.0218(3) Uani 1 1 d
H4B H 0.7108(10) 0.982(4) 0.4263(9) 0.053(8) Uiso 1 1 d
O5 O 0.34904(5) 0.50075(18) 0.53869(3) 0.0209(3) Uani 1 1 d
H5B H 0.3172(11) 0.518(4) 0.5320(8) 0.052(8) Uiso 1 1 d
O6 O 0.34488(4) 0.56105(17) 0.16820(3) 0.0200(3) Uani 1 1 d
H6B H 0.3626(10) 0.497(4) 0.1548(9) 0.057(8) Uiso 1 1 d

loop_
_atom_site_aniso_label
_atom_site_aniso_U_11
_atom_site_aniso_U_22
_atom_site_aniso_U_33
_atom_site_aniso_U_23
_atom_site_aniso_U_13
_atom_site_aniso_U_12
C1 0.0144(8) 0.0200(7) 0.0149(7) 0.0005(6) 0.0063(6) -0.0024(6)
C2 0.0112(7) 0.0165(7) 0.0156(7) -0.0005(6) 0.0046(6) -0.0002(6)
C3 0.0149(8) 0.0193(7) 0.0119(7) -0.0001(6) 0.0044(6) -0.0004(6)
C4 0.0129(7) 0.0175(7) 0.0140(7) 0.0014(6) 0.0059(6) 0.0004(6)
C5 0.0123(7) 0.0203(7) 0.0139(7) -0.0009(6) 0.0054(6) -0.0010(6)
C6 0.0148(7) 0.0175(7) 0.0128(7) 0.0000(6) 0.0041(6) -0.0001(6)
C7 0.0102(7) 0.0170(7) 0.0149(7) 0.0012(6) 0.0047(6) -0.0008(6)
C8 0.0162(8) 0.0228(8) 0.0143(7) -0.0011(6) 0.0065(6) -0.0018(6)
C9 0.0148(8) 0.0246(8) 0.0165(7) 0.0001(6) 0.0077(6) -0.0010(6)
C10 0.0108(7) 0.0187(7) 0.0178(7) 0.0037(6) 0.0047(6) 0.0000(6)
C11 0.0145(8) 0.0209(7) 0.0142(7) -0.0015(6) 0.0037(6) -0.0003(6)
C12 0.0144(8) 0.0195(7) 0.0154(7) -0.0001(6) 0.0074(6) 0.0017(6)
C13 0.0114(7) 0.0198(7) 0.0118(7) 0.0021(6) 0.0041(5) 0.0011(6)
C14 0.0125(7) 0.0209(7) 0.0150(7) 0.0001(6) 0.0047(6) -0.0025(6)
C15 0.0147(8) 0.0239(8) 0.0129(7) -0.0010(6) 0.0043(6) -0.0017(6)
C16 0.0120(7) 0.0288(8) 0.0116(7) 0.0030(6) 0.0053(6) 0.0000(6)
C17 0.0104(7) 0.0308(9) 0.0138(7) -0.0003(6) 0.0019(6) -0.0052(7)
C18 0.0128(7) 0.0257(8) 0.0114(7) -0.0006(6) 0.0028(6) -0.0013(6)
C19 0.0132(7) 0.0175(7) 0.0129(7) -0.0008(6) 0.0044(6) -0.0002(6)
C20 0.0142(8) 0.0266(8) 0.0139(7) -0.0007(6) 0.0071(6) -0.0034(6)
C21 0.0116(7) 0.0256(8) 0.0168(7) -0.0018(6) 0.0041(6) -0.0027(6)
C22 0.0142(7) 0.0200(7) 0.0111(7) -0.0008(6) 0.0034(6) 0.0005(6)
C23 0.0149(8) 0.0240(8) 0.0153(7) 0.0002(6) 0.0066(6) -0.0021(6)
C24 0.0119(7) 0.0219(7) 0.0153(7) -0.0004(6) 0.0055(6) -0.0033(6)
C25 0.0139(8) 0.0190(7) 0.0132(7) 0.0010(6) 0.0048(6) -0.0014(6)
C26 0.0137(7) 0.0160(7) 0.0148(7) 0.0001(6) 0.0043(6) -0.0006(6)
C27 0.0148(8) 0.0190(7) 0.0122(7) 0.0002(6) 0.0043(6) 0.0006(6)
C28 0.0127(7) 0.0184(7) 0.0135(7) 0.0010(6) 0.0053(6) 0.0003(6)
C29 0.0122(7) 0.0188(7) 0.0147(7) 0.0001(6) 0.0033(6) -0.0011(6)
C30 0.0137(7) 0.0172(7) 0.0127(7) 0.0005(5) 0.0037(6) 0.0012(6)
C31 0.0135(7) 0.0168(7) 0.0136(7) 0.0022(6) 0.0035(6) -0.0023(6)
C32 0.0173(8) 0.0203(7) 0.0130(7) -0.0007(6) 0.0046(6) -0.0025(6)
C33 0.0153(8) 0.0227(8) 0.0140(7) -0.0002(6) 0.0057(6) -0.0011(6)
C34 0.0138(7) 0.0220(8) 0.0135(7) 0.0024(6) 0.0023(6) -0.0046(6)
C35 0.0183(8) 0.0208(7) 0.0121(7) -0.0019(6) 0.0039(6) -0.0037(6)
C36 0.0165(8) 0.0187(7) 0.0132(7) -0.0001(6) 0.0059(6) -0.0007(6)
C37 0.0137(7) 0.0183(7) 0.0126(7) -0.0007(6) 0.0041(6) -0.0017(6)
C38 0.0111(7) 0.0216(7) 0.0138(7) 0.0000(6) 0.0029(6) 0.0003(6)
C39 0.0138(7) 0.0213(8) 0.0140(7) 0.0020(6) 0.0007(6) -0.0009(6)
C40 0.0141(7) 0.0208(7) 0.0110(6) -0.0002(6) 0.0052(6) -0.0036(6)
C41 0.0113(7) 0.0207(7) 0.0148(7) -0.0003(6) 0.0042(6) -0.0010(6)
C42 0.0119(7) 0.0203(7) 0.0141(7) 0.0015(6) 0.0026(6) 0.0011(6)
C43 0.0138(7) 0.0168(7) 0.0116(7) 0.0000(6) 0.0043(6) -0.0023(6)
C44 0.0142(8) 0.0220(8) 0.0158(7) -0.0019(6) 0.0049(6) 0.0010(6)
C45 0.0128(8) 0.0239(8) 0.0167(7) -0.0012(6) 0.0031(6) 0.0016(6)
C46 0.0151(8) 0.0195(7) 0.0122(7) -0.0005(6) 0.0026(6) -0.0023(6)
C47 0.0147(8) 0.0254(8) 0.0143(7) -0.0022(6) 0.0064(6) 0.0007(6)
C48 0.0114(7) 0.0252(8) 0.0165(7) -0.0004(6) 0.0029(6) 0.0003(6)
O1 0.0103(5) 0.0289(6) 0.0175(6) 0.0006(5) 0.0045(4) -0.0022(5)
O2 0.0138(6) 0.0532(8) 0.0105(5) 0.0010(5) 0.0051(4) -0.0103(6)
O3 0.0158(6) 0.0324(7) 0.0124(5) -0.0036(5) 0.0037(4) -0.0057(5)
O4 0.0126(6) 0.0395(7) 0.0133(5) -0.0030(5) 0.0037(4) -0.0079(5)
O5 0.0152(6) 0.0357(7) 0.0133(5) 0.0045(5) 0.0061(4) -0.0021(5)
O6 0.0176(6) 0.0304(6) 0.0110(5) -0.0022(5) 0.0020(4) 0.0005(5)

loop_
_atom_type_symbol
_atom_type_description
_atom_type_scat_dispersion_real
_atom_type_scat_dispersion_imag
_atom_type_scat_source
C C 0.0033 0.0016 'International Tables Vol C Tables 4.2.6.8 and 6.1.1.4'
H H 0.0000 0.0000 'International Tables Vol C Tables 4.2.6.8 and 6.1.1.4'
O O 0.0106 0.0060 'International Tables Vol C Tables 4.2.6.8 and 6.1.1.4'

loop_
_geom_angle_atom_site_label_1
_geom_angle_atom_site_label_2
_geom_angle_atom_site_label_3
_geom_angle
C2 C1 C6 121.87(15)
C1 C2 C3 118.48(14)
C1 C2 C7 121.29(14)
C3 C2 C7 120.22(14)
C4 C3 C2 121.29(14)
C3 C4 C5 118.72(14)
C3 C4 C13 120.05(14)
C5 C4 C13 121.22(14)
C4 C5 C6 121.63(15)
C5 C6 C1 117.94(14)
C5 C6 C19 121.31(14)
C1 C6 C19 120.72(14)
C12 C7 C8 117.62(14)
C12 C7 C2 120.05(14)
C8 C7 C2 122.32(14)
C9 C8 C7 121.21(15)
C10 C9 C8 119.51(16)
C11 C10 O1 121.52(14)
C11 C10 C9 120.18(15)
O1 C10 C9 118.29(15)
C10 C11 C12 119.93(15)
C11 C12 C7 121.53(15)
C14 C13 C18 117.48(15)
C14 C13 C4 120.98(14)
C18 C13 C4 121.52(14)
C15 C14 C13 121.66(15)
C14 C15 C16 119.41(15)
O2 C16 C17 118.05(15)
O2 C16 C15 121.87(14)
C17 C16 C15 120.07(15)
C18 C17 C16 120.05(15)
C17 C18 C13 121.17(14)
C20 C19 C24 116.74(14)
C20 C19 C6 122.26(14)
C24 C19 C6 120.88(14)
C21 C20 C19 121.81(15)
C22 C21 C20 119.47(15)
C21 C22 C23 120.14(14)
C21 C22 O3 122.54(14)
C23 C22 O3 117.31(14)
C24 C23 C22 119.55(15)
C23 C24 C19 122.09(15)
C30 C25 C26 121.79(15)
C27 C26 C25 118.31(15)
C27 C26 C31 120.85(14)
C25 C26 C31 120.79(14)
C26 C27 C28 121.36(14)
C27 C28 C29 119.09(14)
C27 C28 C37 118.95(13)
C29 C28 C37 121.82(14)
C30 C29 C28 120.53(14)
C25 C30 C29 118.89(14)
C25 C30 C43 119.95(14)
C29 C30 C43 121.12(14)
C32 C31 C36 117.62(15)
C32 C31 C26 120.80(14)
C36 C31 C26 121.55(15)
C33 C32 C31 121.84(15)
C34 C33 C32 118.94(16)
C35 C34 O4 117.81(14)
C35 C34 C33 120.90(15)
O4 C34 C33 121.29(15)
C34 C35 C36 119.41(14)
C35 C36 C31 121.28(15)
C42 C37 C38 117.87(15)
C42 C37 C28 122.67(14)
C38 C37 C28 119.46(14)
C39 C38 C37 121.60(15)
C38 C39 C40 119.46(15)
O5 C40 C41 122.61(15)
O5 C40 C39 117.34(14)
C41 C40 C39 120.04(15)
C40 C41 C42 119.71(15)
C41 C42 C37 121.11(15)
C48 C43 C44 117.70(14)
C48 C43 C30 120.91(14)
C44 C43 C30 121.39(14)
C45 C44 C43 121.04(15)
C46 C45 C44 120.49(15)
O6 C46 C45 117.49(14)
O6 C46 C47 123.08(15)
C45 C46 C47 119.43(14)
C48 C47 C46 119.90(15)
C47 C48 C43 121.44(15)

loop_
_geom_bond_atom_site_label_1
_geom_bond_atom_site_label_2
_geom_bond_distance
C1 C2 1.397(2)
C1 C6 1.400(2)
C2 C3 1.398(2)
C2 C7 1.490(2)
C3 C4 1.395(2)
C4 C5 1.399(2)
C4 C13 1.488(2)
C5 C6 1.399(2)
C6 C19 1.492(2)
C7 C12 1.397(2)
C7 C8 1.400(2)
C8 C9 1.397(2)
C9 C10 1.387(2)
C10 C11 1.384(2)
C10 O1 1.3870(19)
C11 C12 1.385(2)
C13 C14 1.404(2)
C13 C18 1.404(2)
C14 C15 1.390(2)
C15 C16 1.391(2)
C16 O2 1.376(2)
C16 C17 1.390(2)
C17 C18 1.387(2)
C19 C20 1.400(2)
C19 C24 1.400(2)
C20 C21 1.393(2)
C21 C22 1.386(2)
C22 C23 1.386(2)
C22 O3 1.3860(18)
C23 C24 1.386(2)
C25 C30 1.395(2)
C25 C26 1.398(2)
C26 C27 1.394(2)
C26 C31 1.486(2)
C27 C28 1.401(2)
C28 C29 1.403(2)
C28 C37 1.486(2)
C29 C30 1.400(2)
C30 C43 1.483(2)
C31 C32 1.398(2)
C31 C36 1.401(2)
C32 C33 1.391(2)
C33 C34 1.389(2)
C34 C35 1.385(2)
C34 O4 1.3881(19)
C35 C36 1.393(2)
C37 C42 1.396(2)
C37 C38 1.400(2)
C38 C39 1.385(2)
C39 C40 1.392(2)
C40 O5 1.3756(19)
C40 C41 1.392(2)
C41 C42 1.393(2)
C43 C48 1.398(2)
C43 C44 1.402(2)
C44 C45 1.387(2)
C45 C46 1.387(2)
C46 O6 1.3648(18)
C46 C47 1.394(2)
C47 C48 1.389(2)
